data_9016903
loop_
_publ_author_name
'Scordari, F.'
'Schingaro, E.'
'Lacalamita, M.'
'Mesto, E.'

_publ_section_title
;
 Crystal chemistry of trioctahedral micas-2M_1 from
 Bunyaruguru kamafugite (southwest Uganda)
 Note: BU3_6
;
_journal_name_full 'American Mineralogist'
_journal_page_first 430
_journal_page_last 439
_journal_volume 97
_journal_year 2012
_chemical_compound_source 'southwest Uganda'
_chemical_formula_sum 'Al1.12 Ba0.01 Cr0.02 F0.02 Fe0.4 H1.24 K0.93 Mg2.23 Na0.04 O11.74 Si2.91 Ti0.32'
_chemical_name_mineral Phlogopite
_space_group_IT_number 15
_space_group_name_Hall '-C 2yc'
_space_group_name_H-M_alt 'C 1 2/c 1'
_symmetry_space_group_name_H-M 'C 1 2/c 1'
_cell_angle_alpha 90
_cell_angle_beta 95.086
_cell_angle_gamma 90
_cell_length_a 5.3252
_cell_length_b 9.2246
_cell_length_c 20.1908
_cell_formula_units_Z 4
_cell_volume 987.924
_database_code_amcsd 0020822
_exptl_crystal_density_diffrn 2.911
_cod_data_source_file inputs/fixed/downloads/05/05255.cif
_cod_data_source_block 05255
_cod_original_formula_sum 'K.93 Na.04 Ba.01 Mg2.23 Fe.4 Cr.02 Ti.32 Al1.12 Si2.91 O11.74 H1.24 F.02'
_cod_database_code 9016903

loop_
_space_group_symop_operation_xyz
x,y,z
1/2+x,1/2+y,z
x,-y,1/2+z
1/2+x,1/2-y,1/2+z
-x,y,1/2-z
1/2-x,1/2+y,1/2-z
-x,-y,-z
1/2-x,1/2-y,-z

loop_
_atom_site_aniso_label
_atom_site_aniso_U_11
_atom_site_aniso_U_22
_atom_site_aniso_U_33
_atom_site_aniso_U_12
_atom_site_aniso_U_13
_atom_site_aniso_U_23
K 0.03240 0.03200 0.03440 0.00000 0.00290 0.00000
Na 0.03240 0.03200 0.03440 0.00000 0.00290 0.00000
Ba 0.03240 0.03200 0.03440 0.00000 0.00290 0.00000
Mg1 0.00770 0.00710 0.01360 -0.00050 0.00170 -0.00170
Fe1 0.00770 0.00710 0.01360 -0.00050 0.00170 -0.00170
Cr1 0.00770 0.00710 0.01360 -0.00050 0.00170 -0.00170
Mg2 0.01320 0.00850 0.01180 0.00100 0.00090 0.00260
Fe2 0.01320 0.00850 0.01180 0.00100 0.00090 0.00260
Ti2 0.01320 0.00850 0.01180 0.00100 0.00090 0.00260
Al2 0.01320 0.00850 0.01180 0.00100 0.00090 0.00260
Si1 0.00767 0.00704 0.01100 -0.00020 0.00098 -0.00022
Si2 0.00819 0.00765 0.01085 -0.00030 0.00097 -0.00050
Al3 0.00819 0.00765 0.01085 -0.00030 0.00097 -0.00050
Fe3 0.00819 0.00765 0.01085 -0.00030 0.00097 -0.00050
O11 0.01640 0.02300 0.01370 0.00210 0.00010 -0.00620
O21 0.01570 0.02220 0.01500 -0.00210 -0.00030 0.00610
O22 0.02680 0.01170 0.01470 0.00010 0.00410 0.00070
O31 0.00910 0.00420 0.01080 -0.00150 0.00130 0.00050
O32 0.00890 0.00300 0.01070 -0.00120 0.00130 -0.00030
O4 0.01160 0.00590 0.01120 0.00340 0.00090 0.00080
H 0.01160 0.00590 0.01120 0.00340 0.00090 0.00080
F 0.01160 0.00590 0.01120 0.00340 0.00090 0.00080

loop_
_atom_site_label
_atom_site_fract_x
_atom_site_fract_y
_atom_site_fract_z
_atom_site_occupancy
K 0.00000 0.08381 0.25000 0.93000
Na 0.00000 0.08381 0.25000 0.04000
Ba 0.00000 0.08381 0.25000 0.01000
Mg1 0.75000 0.25000 0.00000 0.81000
Fe1 0.75000 0.25000 0.00000 0.17000
Cr1 0.75000 0.25000 0.00000 0.02000
Mg2 0.24315 0.08098 0.00000 0.71000
Fe2 0.24315 0.08098 0.00000 0.08000
Ti2 0.24315 0.08098 0.00000 0.16000
Al2 0.24315 0.08098 0.00000 0.04500
Si1 0.46198 0.25002 0.13689 1.00000
Si2 0.96289 0.41689 0.13688 0.45500
Al3 0.96289 0.41689 0.13688 0.51500
Fe3 0.96289 0.41689 0.13688 0.03500
O11 0.74120 0.31440 0.16533 1.00000
O21 0.24110 0.35240 0.16596 1.00000
O22 0.43420 0.08340 0.16587 1.00000
O31 0.43260 0.25702 0.05436 1.00000
O32 0.93640 0.42469 0.05438 1.00000
O4 0.93480 0.09030 0.05094 0.87000
H 0.93900 0.07700 0.09500 0.62000
F 0.93900 0.07700 0.09500 0.01000

loop_
_cod_related_entry_id
_cod_related_entry_database
_cod_related_entry_code
1 AMCSD 0020822
